data_7157999
loop_
_publ_author_name
'Kong, Xiang-Kai'
'Xiong, Zhi-Min'
'Zhi, Xiang'
'Meng, Xue-Ling'
'Zhao, Jing-Feng'
'Chen, Wen'
'Zhang, Hongbin'

_publ_section_title
;
 Lewis acid mediated cyclization: synthesis of 2 spirocyclohexylindolines.
;
_journal_issue 18
_journal_name_full 'Organic &amp; biomolecular chemistry'
_journal_page_first 4043
_journal_page_last 4047
_journal_paper_doi 10.1039/d1ob00293g
_journal_volume 19
_journal_year 2021
_chemical_absolute_configuration ad
_chemical_formula_moiety 'C25 H35 N O7'
_chemical_formula_sum 'C25 H35 N O7'
_chemical_formula_weight 461.54
_space_group_crystal_system orthorhombic
_space_group_IT_number 19
_space_group_name_Hall 'P 2ac 2ab'
_space_group_name_H-M_alt 'P 21 21 21'
_atom_sites_solution_hydrogens geom
_audit_block_doi 10.5517/ccdc.csd.cc26s4jp
_audit_update_record
;
2020-12-08 deposited with the CCDC.	2021-03-29 downloaded from the CCDC.
;
_cell_angle_alpha 90
_cell_angle_beta 90
_cell_angle_gamma 90
_cell_formula_units_Z 12
_cell_length_a 10.8932(2)
_cell_length_b 17.0966(3)
_cell_length_c 39.2989(7)
_cell_measurement_reflns_used 9605
_cell_measurement_temperature 100.(2)
_cell_measurement_theta_max 72.2878
_cell_measurement_theta_min 4.2518
_cell_volume 7318.9(2)
_computing_cell_refinement 'SAINT V8.38A (Bruker AXS Inc., 2017)'
_computing_data_collection 'Bruker Instrument Service vV6.2.9'
_computing_data_reduction 'SAINT V8.38A (Bruker AXS Inc., 2017)'
_computing_molecular_graphics 'shelXle (C.B. Huebschle, rev 882)'
_computing_structure_refinement 'SHELXL-2017/1 (Sheldrick, 2017)'
_computing_structure_solution 'SHELXT 2014/5 (Sheldrick, 2014)'
_diffrn_ambient_temperature 100.(2)
_diffrn_detector_area_resol_mean 7.3910
_diffrn_measured_fraction_theta_full 0.998
_diffrn_measured_fraction_theta_max 0.998
_diffrn_measurement_device_type 'Bruker D8 QUEST PHOTON II'
_diffrn_radiation_monochromator 'Helixos MX multilayer Optic'
_diffrn_radiation_type 'Cu K\a'
_diffrn_radiation_wavelength 1.54178
_diffrn_reflns_av_R_equivalents 0.0541
_diffrn_reflns_av_unetI/netI 0.0317
_diffrn_reflns_limit_h_max 10
_diffrn_reflns_limit_h_min -13
_diffrn_reflns_limit_k_max 21
_diffrn_reflns_limit_k_min -21
_diffrn_reflns_limit_l_max 48
_diffrn_reflns_limit_l_min -48
_diffrn_reflns_number 79501
_diffrn_reflns_theta_full 72.40
_diffrn_reflns_theta_max 72.40
_diffrn_reflns_theta_min 2.25
_diffrn_source 'Ius Diamond'
_diffrn_source_type Microfocus
_exptl_absorpt_coefficient_mu 0.750
_exptl_absorpt_correction_T_max 0.86
_exptl_absorpt_correction_T_min 0.75
_exptl_absorpt_correction_type multi-scan
_exptl_absorpt_process_details
;
SADABS-2016/2 - Bruker AXS area detector scaling and absorption correction
;
_exptl_crystal_colour 'clear light colourless'
_exptl_crystal_density_diffrn 1.257
_exptl_crystal_density_method 'not measured'
_exptl_crystal_description prism
_exptl_crystal_F_000 2976
_exptl_crystal_size_max 0.420
_exptl_crystal_size_mid 0.200
_exptl_crystal_size_min 0.200
_refine_diff_density_max 0.487
_refine_diff_density_min -0.391
_refine_ls_abs_structure_details
;

Flack x determined using 5869 quotients [(I+)-(I-)]/[(I+)+(I-)]
(Parsons, Flack and Wagner, Acta Cryst. B69 (2013) 249-259).
;
_refine_ls_abs_structure_Flack 0.02(4)
_refine_ls_extinction_method none
_refine_ls_goodness_of_fit_ref 1.023
_refine_ls_hydrogen_treatment constr
_refine_ls_matrix_type full
_refine_ls_number_parameters 916
_refine_ls_number_reflns 14460
_refine_ls_number_restraints 0
_refine_ls_restrained_S_all 1.023
_refine_ls_R_factor_all 0.0353
_refine_ls_R_factor_gt 0.0328
_refine_ls_shift/su_max 0.000
_refine_ls_shift/su_mean 0.000
_refine_ls_structure_factor_coef Fsqd
_refine_ls_weighting_details 'w=1/[\s^2^(Fo^2^)+(0.0461P)^2^+1.2655P] where P=(Fo^2^+2Fc^2^)/3'
_refine_ls_weighting_scheme calc
_refine_ls_wR_factor_gt 0.0821
_refine_ls_wR_factor_ref 0.0840
_reflns_number_gt 13720
_reflns_number_total 14460
_reflns_threshold_expression 'I > 2\s(I)'
_cod_data_source_file d1ob00293g2.cif
_cod_data_source_block zhb_kxk5
_cod_depositor_comments
;
The following automatic conversions were performed:

data item '_exptl_absorpt_correction_type' value 'Multi-Scan' was
changed to 'multi-scan' in accordance with the
/home/data/users/saulius/crontab/automatic-downloads/rss-feeds/RSC/lib/dictionaries/cif_core.dic
dictionary named 'cif_core.dic' version 2.4.2 last updated on
2011-04-26.

Automatic conversion script
Id: cif_fix_values 7556 2019-12-06 15:28:31Z antanas 

 Adding full bibliography for 7157995--7158001.cif.
;
_cod_database_code 7157999

loop_
_space_group_symop_operation_xyz
'x, y, z'
'x+1/2, -y+1/2, -z'
'-x, y+1/2, -z+1/2'
'-x+1/2, -y, z+1/2'

loop_
_atom_site_type_symbol
_atom_site_label
_atom_site_fract_x
_atom_site_fract_y
_atom_site_fract_z
_atom_site_U_iso_or_equiv
_atom_site_adp_type
_atom_site_calc_flag
_atom_site_refinement_flags_adp
_atom_site_refinement_flags_occupancy
_atom_site_refinement_flags_posn
_atom_site_occupancy
_atom_site_disorder_assembly
_atom_site_disorder_group
O O1 0.27701(12) 0.80090(8) 0.05608(3) 0.0149(3) Uani d . . . 1 . .
O O2 0.01564(14) 0.94594(9) 0.14581(4) 0.0200(3) Uani d . . . 1 . .
O O3 0.17585(14) 0.68772(10) 0.18227(4) 0.0239(3) Uani d . . . 1 . .
H H23 0.223318 0.64912 0.180908 0.036 Uiso calc U . R 1 . .
O O4 -0.15860(13) 0.87823(10) 0.15381(4) 0.0230(3) Uani d . . . 1 . .
O O5 0.20614(13) 0.96752(8) 0.08533(4) 0.0196(3) Uani d . . . 1 . .
O O6 0.26857(13) 0.87435(9) 0.12229(4) 0.0177(3) Uani d . . . 1 . .
O O7 0.09863(13) 0.79354(10) 0.02696(4) 0.0229(3) Uani d . . . 1 . .
O O8 0.53193(13) 0.51259(8) 0.19195(4) 0.0183(3) Uani d . . . 1 . .
O O9 0.77727(12) 0.69881(8) 0.26762(4) 0.0166(3) Uani d . . . 1 . .
O O10 0.35488(14) 0.56544(9) 0.17442(4) 0.0220(3) Uani d . . . 1 . .
O O11 0.67297(14) 0.75506(9) 0.13292(4) 0.0212(3) Uani d . . . 1 . .
H H41 0.720175 0.792351 0.137654 0.032 Uiso calc U . R 1 . .
O O12 0.71212(13) 0.52595(9) 0.25061(4) 0.0185(3) Uani d . . . 1 . .
O O13 0.77555(13) 0.60489(9) 0.20791(4) 0.0188(3) Uani d . . . 1 . .
O O14 0.59345(13) 0.73728(10) 0.28843(4) 0.0233(3) Uani d . . . 1 . .
O O15 1.27364(12) 0.77186(8) 0.39280(4) 0.0167(3) Uani d . . . 1 . .
O O16 1.00863(13) 0.96241(8) 0.46852(4) 0.0182(3) Uani d . . . 1 . .
O O17 1.20980(13) 0.94251(8) 0.41443(4) 0.0181(3) Uani d . . . 1 . .
O O18 1.27010(13) 0.85744(9) 0.45514(4) 0.0176(3) Uani d . . . 1 . .
O O19 1.15848(13) 0.72220(9) 0.52915(4) 0.0197(3) Uani d . . . 1 . .
H H85 1.203171 0.683418 0.524813 0.03 Uiso calc U . R 1 . .
O O20 0.83273(13) 0.90379(9) 0.48315(4) 0.0205(3) Uani d . . . 1 . .
O O21 1.09006(13) 0.72254(9) 0.37685(4) 0.0220(3) Uani d . . . 1 . .
N N1 -0.07164(15) 0.76486(10) 0.09205(4) 0.0155(3) Uani d . . . 1 . .
H H24 -0.109268 0.719324 0.091633 0.019 Uiso calc U . R 1 . .
N N2 0.41825(15) 0.70863(10) 0.22483(4) 0.0153(3) Uani d . . . 1 . .
H H46 0.372985 0.749762 0.219956 0.018 Uiso calc U . R 1 . .
N N3 0.90629(15) 0.76639(10) 0.43558(4) 0.0144(3) Uani d . . . 1 . .
H H86 0.856635 0.727549 0.440718 0.017 Uiso calc U . R 1 . .
C C1 0.3148(2) 0.67973(13) 0.02362(6) 0.0235(4) Uani d . . . 1 . .
H H1 0.31763 0.651062 0.0452 0.035 Uiso calc U . R 1 . .
H H34 0.369937 0.654794 0.007181 0.035 Uiso calc U . R 1 . .
H H35 0.230717 0.679138 0.014725 0.035 Uiso calc U . R 1 . .
C C2 0.35487(18) 0.76338(12) 0.02941(5) 0.0160(4) Uani d . . . 1 . .
C C3 0.15709(18) 0.81073(11) 0.05169(5) 0.0141(4) Uani d . . . 1 . .
C C4 0.09836(17) 0.84865(11) 0.08407(5) 0.0132(4) Uani d . . . 1 . .
C C5 0.04816(17) 0.78101(11) 0.10802(5) 0.0140(4) Uani d . . . 1 . .
C C6 0.03270(18) 0.80785(12) 0.14616(5) 0.0159(4) Uani d . . . 1 . .
H H18 0.115616 0.82184 0.155227 0.019 Uiso calc U . R 1 . .
C C7 -0.04913(19) 0.87921(13) 0.14906(5) 0.0177(4) Uani d . . . 1 . .
C C8 -0.0567(2) 1.01645(13) 0.14241(6) 0.0265(5) Uani d . . . 1 . .
H H17 -0.111008 1.011702 0.122643 0.04 Uiso calc U . R 1 . .
H H2 -0.0019 1.061362 0.139283 0.04 Uiso calc U . R 1 . .
H H16 -0.106036 1.024062 0.162985 0.04 Uiso calc U . R 1 . .
C C9 0.3505(2) 0.81232(13) -0.00305(5) 0.0219(4) Uani d . . . 1 . .
H H4 0.268023 0.809564 -0.012927 0.033 Uiso calc U . R 1 . .
H H5 0.41041 0.791986 -0.019414 0.033 Uiso calc U . R 1 . .
H H3 0.370296 0.866842 0.002361 0.033 Uiso calc U . R 1 . .
C C10 0.48087(19) 0.76709(15) 0.04561(6) 0.0233(4) Uani d . . . 1 . .
H H6 0.501604 0.82166 0.050629 0.035 Uiso calc U . R 1 . .
H H7 0.541798 0.745245 0.029916 0.035 Uiso calc U . R 1 . .
H H8 0.48075 0.736756 0.066771 0.035 Uiso calc U . R 1 . .
C C11 -0.01962(19) 0.74132(13) 0.16811(5) 0.0197(4) Uani d . . . 1 . .
H H9 -0.026072 0.759226 0.192002 0.024 Uiso calc U . R 1 . .
H H10 -0.103229 0.728175 0.160063 0.024 Uiso calc U . R 1 . .
C C12 0.06037(19) 0.66864(13) 0.16664(6) 0.0212(4) Uani d . . . 1 . .
H H11 0.020084 0.625666 0.1798 0.025 Uiso calc U . R 1 . .
C C13 0.07848(19) 0.64240(12) 0.13003(6) 0.0199(4) Uani d . . . 1 . .
H H15 -0.001101 0.624503 0.120683 0.024 Uiso calc U . R 1 . .
H H14 0.135954 0.597558 0.129549 0.024 Uiso calc U . R 1 . .
C C14 0.12900(18) 0.70784(11) 0.10766(5) 0.0160(4) Uani d . . . 1 . .
H H13 0.136218 0.688582 0.083991 0.019 Uiso calc U . R 1 . .
H H12 0.212323 0.721902 0.11565 0.019 Uiso calc U . R 1 . .
C C15 -0.11527(18) 0.83446(12) 0.07765(5) 0.0149(4) Uani d . . . 1 . .
C C16 -0.23493(19) 0.85112(13) 0.06825(5) 0.0170(4) Uani d . . . 1 . .
H H22 -0.298745 0.814048 0.071617 0.02 Uiso calc U . R 1 . .
C C17 -0.25891(18) 0.92343(13) 0.05378(5) 0.0200(4) Uani d . . . 1 . .
H H19 -0.340651 0.936483 0.047558 0.024 Uiso calc U . R 1 . .
C C18 -0.1653(2) 0.97718(13) 0.04823(6) 0.0219(4) Uani d . . . 1 . .
H H20 -0.183682 1.026278 0.03812 0.026 Uiso calc U . R 1 . .
C C19 -0.04469(19) 0.95971(12) 0.05736(5) 0.0184(4) Uani d . . . 1 . .
H H21 0.019535 0.996043 0.053159 0.022 Uiso calc U . R 1 . .
C C20 -0.02016(18) 0.88815(12) 0.07271(5) 0.0146(4) Uani d . . . 1 . .
C C21 0.20037(17) 0.89801(12) 0.10054(5) 0.0143(4) Uani d . . . 1 . .
C C22 0.3075(2) 1.02262(13) 0.09334(7) 0.0254(5) Uani d . . . 1 . .
C C23 0.4261(2) 0.98849(14) 0.07995(7) 0.0280(5) Uani d . . . 1 . .
H H26 0.44586 0.940661 0.092565 0.042 Uiso calc U . R 1 . .
H H27 0.492534 1.026578 0.082877 0.042 Uiso calc U . R 1 . .
H H25 0.416896 0.9761 0.055739 0.042 Uiso calc U . R 1 . .
C C24 0.3130(2) 1.03965(17) 0.13126(8) 0.0392(7) Uani d . . . 1 . .
H H29 0.230161 1.050697 0.139718 0.059 Uiso calc U . R 1 . .
H H30 0.365855 1.085097 0.13529 0.059 Uiso calc U . R 1 . .
H H28 0.346512 0.994121 0.143234 0.059 Uiso calc U . R 1 . .
C C25 0.2703(3) 1.09478(16) 0.07329(11) 0.0521(9) Uani d . . . 1 . .
H H32 0.263396 1.081384 0.049116 0.078 Uiso calc U . R 1 . .
H H33 0.332463 1.135647 0.076217 0.078 Uiso calc U . R 1 . .
H H31 0.190906 1.113869 0.081594 0.078 Uiso calc U . R 1 . .
C C26 0.4655(2) 0.44278(13) 0.20188(6) 0.0236(5) Uani d . . . 1 . .
H H55 0.398506 0.457061 0.217323 0.035 Uiso calc U . R 1 . .
H H54 0.521498 0.406646 0.213454 0.035 Uiso calc U . R 1 . .
H H36 0.431587 0.417416 0.181592 0.035 Uiso calc U . R 1 . .
C C27 0.46305(19) 0.57213(12) 0.18074(5) 0.0159(4) Uani d . . . 1 . .
C C28 0.53675(18) 0.64682(11) 0.17719(5) 0.0145(4) Uani d . . . 1 . .
H H53 0.622404 0.632454 0.170499 0.017 Uiso calc U . R 1 . .
C C29 0.54279(17) 0.69347(12) 0.21186(5) 0.0141(4) Uani d . . . 1 . .
C C30 0.60007(17) 0.64274(11) 0.24218(5) 0.0140(4) Uani d . . . 1 . .
C C31 0.65536(18) 0.69920(12) 0.26936(5) 0.0154(4) Uani d . . . 1 . .
C C32 0.85332(18) 0.74925(12) 0.29007(5) 0.0173(4) Uani d . . . 1 . .
C C33 0.98284(19) 0.72657(14) 0.27997(6) 0.0236(5) Uani d . . . 1 . .
H H67 0.995303 0.670667 0.284252 0.035 Uiso calc U . R 1 . .
H H37 1.041794 0.756938 0.293396 0.035 Uiso calc U . R 1 . .
H H66 0.995147 0.73746 0.255722 0.035 Uiso calc U . R 1 . .
C C34 0.8297(2) 0.72963(15) 0.32709(6) 0.0275(5) Uani d . . . 1 . .
H H39 0.747915 0.748315 0.333605 0.041 Uiso calc U . R 1 . .
H H38 0.891761 0.755039 0.341345 0.041 Uiso calc U . R 1 . .
H H40 0.833969 0.672839 0.330259 0.041 Uiso calc U . R 1 . .
C C35 0.38378(18) 0.64721(12) 0.24608(5) 0.0155(4) Uani d . . . 1 . .
C C36 0.48599(18) 0.60551(12) 0.25763(5) 0.0152(4) Uani d . . . 1 . .
C C37 0.4707(2) 0.54571(13) 0.28113(5) 0.0201(4) Uani d . . . 1 . .
H H45 0.539907 0.518743 0.290003 0.024 Uiso calc U . R 1 . .
C C38 0.3525(2) 0.52573(14) 0.29156(6) 0.0243(5) Uani d . . . 1 . .
H H42 0.340748 0.48466 0.307517 0.029 Uiso calc U . R 1 . .
C C39 0.25188(19) 0.56577(14) 0.27866(6) 0.0228(5) Uani d . . . 1 . .
H H44 0.171703 0.550635 0.285517 0.027 Uiso calc U . R 1 . .
C C40 0.26555(19) 0.62724(13) 0.25602(5) 0.0193(4) Uani d . . . 1 . .
H H43 0.196278 0.65486 0.247579 0.023 Uiso calc U . R 1 . .
C C41 0.61096(18) 0.77058(12) 0.20569(5) 0.0171(4) Uani d . . . 1 . .
H H47 0.61062 0.8017 0.226935 0.021 Uiso calc U . R 1 . .
H H48 0.697489 0.759072 0.199834 0.021 Uiso calc U . R 1 . .
C C42 0.5535(2) 0.81885(12) 0.17716(5) 0.0193(4) Uani d . . . 1 . .
H H49 0.468751 0.833607 0.183639 0.023 Uiso calc U . R 1 . .
H H50 0.601299 0.867546 0.173986 0.023 Uiso calc U . R 1 . .
C C43 0.55051(19) 0.77364(12) 0.14396(5) 0.0186(4) Uani d . . . 1 . .
H H51 0.508827 0.805843 0.126132 0.022 Uiso calc U . R 1 . .
C C44 0.48134(18) 0.69748(12) 0.14859(5) 0.0170(4) Uani d . . . 1 . .
H H56 0.483108 0.667721 0.126985 0.02 Uiso calc U . R 1 . .
H H52 0.39451 0.70909 0.154046 0.02 Uiso calc U . R 1 . .
C C45 0.70574(17) 0.58899(12) 0.23072(5) 0.0151(4) Uani d . . . 1 . .
C C46 0.8133(2) 0.46821(13) 0.24679(6) 0.0234(5) Uani d . . . 1 . .
C C47 0.8204(2) 0.43786(15) 0.21052(7) 0.0329(6) Uani d . . . 1 . .
H H59 0.73777 0.424513 0.202545 0.049 Uiso calc U . R 1 . .
H H58 0.872484 0.391153 0.209844 0.049 Uiso calc U . R 1 . .
H H57 0.855473 0.478327 0.19578 0.049 Uiso calc U . R 1 . .
C C48 0.7755(3) 0.40376(15) 0.27130(8) 0.0376(6) Uani d . . . 1 . .
H H62 0.76955 0.425172 0.294369 0.056 Uiso calc U . R 1 . .
H H60 0.837003 0.361923 0.270883 0.056 Uiso calc U . R 1 . .
H H61 0.695635 0.382634 0.264435 0.056 Uiso calc U . R 1 . .
C C49 0.9324(2) 0.50668(15) 0.25803(7) 0.0287(5) Uani d . . . 1 . .
H H65 0.949989 0.551528 0.243278 0.043 Uiso calc U . R 1 . .
H H63 0.999672 0.468785 0.256427 0.043 Uiso calc U . R 1 . .
H H64 0.924378 0.52453 0.281618 0.043 Uiso calc U . R 1 . .
C C50 0.8283(2) 0.83423(13) 0.28134(6) 0.0249(5) Uani d . . . 1 . .
H H70 0.841986 0.842583 0.256959 0.037 Uiso calc U . R 1 . .
H H69 0.883719 0.867913 0.294417 0.037 Uiso calc U . R 1 . .
H H68 0.743025 0.847062 0.286993 0.037 Uiso calc U . R 1 . .
C C51 1.47723(19) 0.75037(14) 0.37648(6) 0.0256(5) Uani d . . . 1 . .
H H98 1.484088 0.806599 0.372013 0.038 Uiso calc U . R 1 . .
H H71 1.535041 0.721922 0.361924 0.038 Uiso calc U . R 1 . .
H H97 1.49642 0.73999 0.40042 0.038 Uiso calc U . R 1 . .
C C52 1.34764(18) 0.72350(12) 0.36888(5) 0.0173(4) Uani d . . . 1 . .
C C53 1.15187(17) 0.76575(12) 0.39379(5) 0.0146(4) Uani d . . . 1 . .
C C54 1.09589(17) 0.82492(11) 0.41982(5) 0.0132(4) Uani d . . . 1 . .
C C55 1.02927(17) 0.77843(11) 0.45004(5) 0.0128(4) Uani d . . . 1 . .
C C56 1.02079(17) 0.82831(11) 0.48387(5) 0.0134(4) Uani d . . . 1 . .
H H75 1.10555 0.84532 0.490242 0.016 Uiso calc U . R 1 . .
C C57 0.94283(19) 0.90074(12) 0.47868(5) 0.0152(4) Uani d . . . 1 . .
C C58 0.9376(2) 1.02992(13) 0.45828(6) 0.0249(5) Uani d . . . 1 . .
H H84 0.880748 1.014999 0.440071 0.037 Uiso calc U . R 1 . .
H H83 0.992963 1.070917 0.450021 0.037 Uiso calc U . R 1 . .
H H72 0.890913 1.049584 0.477806 0.037 Uiso calc U . R 1 . .
C C59 1.3246(2) 1.02045(15) 0.45774(7) 0.0314(5) Uani d . . . 1 . .
H H74 1.24327 1.028323 0.467846 0.047 Uiso calc U . R 1 . .
H H105 1.372781 1.068589 0.459928 0.047 Uiso calc U . R 1 . .
H H73 1.366718 0.977733 0.469579 0.047 Uiso calc U . R 1 . .
C C60 1.31061(19) 0.99983(13) 0.42033(6) 0.0230(5) Uani d . . . 1 . .
C C61 1.20178(17) 0.87681(12) 0.43252(5) 0.0140(4) Uani d . . . 1 . .
C C62 0.98805(18) 0.86301(11) 0.40179(5) 0.0145(4) Uani d . . . 1 . .
C C63 0.88044(18) 0.82606(12) 0.41245(5) 0.0152(4) Uani d . . . 1 . .
C C64 0.96697(18) 0.78137(12) 0.51366(5) 0.0160(4) Uani d . . . 1 . .
H H76 0.971074 0.8135 0.534592 0.019 Uiso calc U . R 1 . .
H H77 0.879429 0.770179 0.50896 0.019 Uiso calc U . R 1 . .
C C65 1.03390(17) 0.70499(12) 0.51971(5) 0.0161(4) Uani d . . . 1 . .
H H82 0.992889 0.675731 0.538585 0.019 Uiso calc U . R 1 . .
C C66 1.03007(19) 0.65618(12) 0.48740(5) 0.0171(4) Uani d . . . 1 . .
H H81 0.943681 0.644212 0.481558 0.02 Uiso calc U . R 1 . .
H H80 1.073374 0.606056 0.491288 0.02 Uiso calc U . R 1 . .
C C67 1.09066(18) 0.69981(12) 0.45774(5) 0.0153(4) Uani d . . . 1 . .
H H79 1.178202 0.708919 0.46322 0.018 Uiso calc U . R 1 . .
H H78 1.08715 0.666555 0.437137 0.018 Uiso calc U . R 1 . .
C C68 0.76704(19) 0.84796(13) 0.39981(5) 0.0185(4) Uani d . . . 1 . .
H H87 0.693867 0.824178 0.407925 0.022 Uiso calc U . R 1 . .
C C69 0.7629(2) 0.90564(13) 0.37494(5) 0.0214(4) Uani d . . . 1 . .
H H90 0.685726 0.922258 0.366319 0.026 Uiso calc U . R 1 . .
C C70 0.8699(2) 0.93946(12) 0.36247(5) 0.0207(4) Uani d . . . 1 . .
H H88 0.865646 0.976824 0.34461 0.025 Uiso calc U . R 1 . .
C C71 0.9838(2) 0.91864(12) 0.37612(5) 0.0177(4) Uani d . . . 1 . .
H H89 1.057045 0.942203 0.367952 0.021 Uiso calc U . R 1 . .
C C72 1.3320(2) 0.63809(13) 0.37782(7) 0.0287(5) Uani d . . . 1 . .
H H92 1.350886 0.630271 0.401966 0.043 Uiso calc U . R 1 . .
H H93 1.387836 0.60647 0.363938 0.043 Uiso calc U . R 1 . .
H H91 1.247062 0.622171 0.373371 0.043 Uiso calc U . R 1 . .
C C73 1.3127(2) 0.74267(17) 0.33254(6) 0.0316(6) Uani d . . . 1 . .
H H96 1.23141 0.720917 0.327563 0.047 Uiso calc U . R 1 . .
H H94 1.373265 0.719934 0.316981 0.047 Uiso calc U . R 1 . .
H H95 1.310754 0.799563 0.32955 0.047 Uiso calc U . R 1 . .
C C74 1.4279(2) 0.96629(14) 0.40517(7) 0.0273(5) Uani d . . . 1 . .
H H101 1.45025 0.918325 0.417333 0.041 Uiso calc U . R 1 . .
H H100 1.494267 1.004634 0.407353 0.041 Uiso calc U . R 1 . .
H H99 1.414571 0.954314 0.381065 0.041 Uiso calc U . R 1 . .
C C75 1.2657(2) 1.07029(14) 0.40014(8) 0.0374(6) Uani d . . . 1 . .
H H103 1.252001 1.054966 0.376415 0.056 Uiso calc U . R 1 . .
H H104 1.327644 1.111825 0.401048 0.056 Uiso calc U . R 1 . .
H H102 1.188687 1.089405 0.409968 0.056 Uiso calc U . R 1 . .

loop_
_atom_site_aniso_label
_atom_site_aniso_U_11
_atom_site_aniso_U_22
_atom_site_aniso_U_33
_atom_site_aniso_U_12
_atom_site_aniso_U_13
_atom_site_aniso_U_23
O1 0.0092(6) 0.0195(7) 0.0159(6) 0.0005(6) 0.0007(5) -0.0029(5)
O2 0.0172(7) 0.0173(7) 0.0257(7) 0.0010(6) 0.0009(6) -0.0024(6)
O3 0.0174(7) 0.0276(8) 0.0266(8) 0.0020(6) -0.0065(6) 0.0065(6)
O4 0.0142(7) 0.0275(8) 0.0273(8) 0.0015(6) 0.0038(6) -0.0010(6)
O5 0.0111(7) 0.0142(7) 0.0334(8) -0.0032(6) -0.0032(6) 0.0015(6)
O6 0.0115(6) 0.0219(7) 0.0196(7) -0.0015(6) -0.0024(6) -0.0019(6)
O7 0.0134(7) 0.0355(9) 0.0198(7) -0.0001(7) -0.0023(6) -0.0061(6)
O8 0.0162(7) 0.0148(7) 0.0238(7) -0.0016(6) -0.0038(6) 0.0010(5)
O9 0.0102(6) 0.0199(7) 0.0198(6) 0.0000(6) -0.0011(5) -0.0058(6)
O10 0.0148(7) 0.0213(7) 0.0300(8) -0.0044(6) -0.0056(6) 0.0008(6)
O11 0.0179(7) 0.0208(7) 0.0250(7) -0.0019(6) 0.0068(6) 0.0015(6)
O12 0.0127(7) 0.0182(7) 0.0246(7) 0.0044(6) -0.0001(6) -0.0006(6)
O13 0.0117(6) 0.0250(8) 0.0199(7) 0.0014(6) 0.0009(6) -0.0036(6)
O14 0.0134(7) 0.0319(8) 0.0247(7) 0.0005(7) 0.0017(6) -0.0123(7)
O15 0.0113(6) 0.0186(7) 0.0201(7) 0.0011(6) 0.0024(5) -0.0043(6)
O16 0.0158(7) 0.0141(7) 0.0248(7) 0.0012(6) 0.0001(6) 0.0003(5)
O17 0.0121(7) 0.0151(7) 0.0270(7) -0.0029(6) -0.0013(6) 0.0031(6)
O18 0.0115(6) 0.0213(7) 0.0199(7) -0.0013(6) -0.0007(6) -0.0001(5)
O19 0.0136(7) 0.0224(7) 0.0233(7) 0.0014(6) -0.0039(6) -0.0003(6)
O20 0.0130(7) 0.0203(7) 0.0283(7) 0.0034(6) 0.0021(6) -0.0010(6)
O21 0.0146(7) 0.0263(8) 0.0251(7) 0.0001(6) -0.0004(6) -0.0093(6)
N1 0.0121(8) 0.0147(8) 0.0198(8) -0.0036(7) -0.0040(6) 0.0020(6)
N2 0.0106(8) 0.0162(8) 0.0192(8) 0.0032(7) 0.0018(6) 0.0015(6)
N3 0.0100(7) 0.0153(8) 0.0177(8) -0.0026(7) -0.0016(6) 0.0015(6)
C1 0.0248(11) 0.0189(10) 0.0268(11) 0.0006(9) 0.0039(9) -0.0032(8)
C2 0.0126(9) 0.0205(10) 0.0150(9) 0.0023(8) 0.0026(7) -0.0026(7)
C3 0.0119(9) 0.0146(9) 0.0157(9) -0.0009(8) 0.0012(7) -0.0001(7)
C4 0.0097(9) 0.0150(9) 0.0149(9) 0.0000(7) -0.0007(7) -0.0003(7)
C5 0.0109(9) 0.0149(9) 0.0163(9) -0.0012(7) -0.0002(7) 0.0010(7)
C6 0.0124(9) 0.0193(10) 0.0159(9) -0.0012(8) 0.0000(7) 0.0007(7)
C7 0.0167(10) 0.0226(10) 0.0138(9) 0.0001(9) 0.0007(7) -0.0014(7)
C8 0.0265(12) 0.0195(11) 0.0334(12) 0.0061(9) 0.0048(9) -0.0046(9)
C9 0.0198(10) 0.0249(11) 0.0208(10) 0.0030(9) 0.0040(8) 0.0031(8)
C10 0.0127(9) 0.0344(12) 0.0228(10) 0.0050(9) 0.0003(8) -0.0064(9)
C11 0.0140(9) 0.0258(11) 0.0192(9) 0.0002(9) 0.0006(8) 0.0059(8)
C12 0.0164(10) 0.0223(10) 0.0250(10) -0.0023(8) -0.0018(8) 0.0106(9)
C13 0.0161(10) 0.0154(10) 0.0283(11) -0.0012(8) -0.0047(8) 0.0040(8)
C14 0.0134(9) 0.0152(9) 0.0194(9) 0.0003(8) -0.0012(7) 0.0005(7)
C15 0.0147(10) 0.0165(9) 0.0136(8) -0.0012(8) 0.0005(7) -0.0001(7)
C16 0.0107(9) 0.0230(10) 0.0173(9) -0.0028(8) -0.0003(7) 0.0010(8)
C17 0.0107(9) 0.0276(11) 0.0216(10) 0.0046(8) -0.0016(8) 0.0025(8)
C18 0.0176(10) 0.0204(10) 0.0278(11) 0.0033(9) 0.0001(9) 0.0066(8)
C19 0.0140(9) 0.0181(10) 0.0231(10) -0.0016(8) 0.0006(8) 0.0032(8)
C20 0.0112(9) 0.0185(10) 0.0142(8) 0.0010(8) 0.0004(7) -0.0008(7)
C21 0.0091(9) 0.0160(9) 0.0178(9) -0.0002(7) 0.0019(7) -0.0039(7)
C22 0.0135(10) 0.0160(10) 0.0466(14) -0.0048(8) -0.0023(9) -0.0023(9)
C23 0.0142(10) 0.0268(12) 0.0432(13) -0.0076(9) 0.0032(9) -0.0054(10)
C24 0.0271(13) 0.0339(14) 0.0565(17) -0.0109(11) 0.0080(12) -0.0249(13)
C25 0.0291(14) 0.0216(13) 0.105(3) -0.0105(12) -0.0148(16) 0.0212(15)
C26 0.0245(11) 0.0179(10) 0.0284(11) -0.0074(9) -0.0062(9) 0.0038(8)
C27 0.0170(10) 0.0172(10) 0.0135(8) 0.0004(8) -0.0005(7) -0.0027(7)
C28 0.0128(9) 0.0149(9) 0.0158(9) -0.0007(8) 0.0000(7) -0.0005(7)
C29 0.0113(9) 0.0151(9) 0.0158(8) 0.0006(8) -0.0001(7) -0.0013(7)
C30 0.0104(9) 0.0156(9) 0.0160(9) 0.0008(8) 0.0002(7) -0.0013(7)
C31 0.0119(9) 0.0175(9) 0.0167(9) -0.0005(8) -0.0005(7) -0.0004(7)
C32 0.0119(9) 0.0180(10) 0.0219(9) -0.0011(8) -0.0038(8) -0.0049(8)
C33 0.0127(10) 0.0253(11) 0.0327(11) -0.0022(9) -0.0023(8) -0.0061(9)
C34 0.0241(11) 0.0365(13) 0.0220(11) -0.0054(10) -0.0034(9) -0.0030(9)
C35 0.0137(9) 0.0182(9) 0.0147(9) 0.0005(8) -0.0001(7) -0.0019(7)
C36 0.0114(9) 0.0190(10) 0.0153(9) 0.0003(8) 0.0001(7) -0.0039(7)
C37 0.0176(10) 0.0221(10) 0.0205(10) 0.0048(9) -0.0001(8) 0.0025(8)
C38 0.0225(11) 0.0261(11) 0.0242(10) 0.0004(9) 0.0044(9) 0.0077(9)
C39 0.0133(10) 0.0322(12) 0.0230(10) -0.0035(9) 0.0037(8) 0.0020(9)
C40 0.0101(9) 0.0287(11) 0.0191(9) 0.0028(9) 0.0000(7) 0.0014(8)
C41 0.0146(9) 0.0166(9) 0.0203(9) -0.0022(8) 0.0025(7) -0.0027(8)
C42 0.0187(10) 0.0148(9) 0.0245(10) -0.0017(8) 0.0049(8) 0.0010(8)
C43 0.0166(10) 0.0184(10) 0.0207(9) 0.0019(8) 0.0032(8) 0.0031(8)
C44 0.0159(9) 0.0187(10) 0.0163(9) 0.0003(8) -0.0002(7) 0.0015(7)
C45 0.0102(9) 0.0176(9) 0.0174(9) 0.0013(8) -0.0029(7) -0.0040(7)
C46 0.0165(10) 0.0181(10) 0.0356(12) 0.0081(9) -0.0043(9) -0.0034(9)
C47 0.0253(12) 0.0286(12) 0.0448(14) 0.0090(10) -0.0043(11) -0.0161(11)
C48 0.0295(13) 0.0247(12) 0.0586(17) 0.0076(11) -0.0012(13) 0.0095(12)
C49 0.0165(11) 0.0272(12) 0.0424(13) 0.0060(9) -0.0070(10) -0.0068(10)
C50 0.0196(11) 0.0193(11) 0.0357(12) -0.0009(9) -0.0035(9) -0.0048(9)
C51 0.0143(10) 0.0288(12) 0.0338(12) 0.0002(9) 0.0049(9) -0.0079(9)
C52 0.0126(9) 0.0187(10) 0.0206(10) 0.0019(8) 0.0034(8) -0.0036(8)
C53 0.0119(9) 0.0175(9) 0.0144(8) 0.0016(8) 0.0008(7) 0.0019(7)
C54 0.0113(9) 0.0130(8) 0.0154(8) 0.0003(8) 0.0014(7) 0.0005(7)
C55 0.0080(8) 0.0143(9) 0.0160(8) -0.0009(7) 0.0003(7) -0.0006(7)
C56 0.0109(9) 0.0138(9) 0.0153(8) 0.0008(7) 0.0003(7) -0.0010(7)
C57 0.0160(9) 0.0152(9) 0.0143(9) -0.0001(8) 0.0005(7) -0.0034(7)
C58 0.0268(12) 0.0132(10) 0.0347(12) 0.0036(9) -0.0029(10) 0.0023(9)
C59 0.0244(12) 0.0219(11) 0.0478(14) -0.0061(10) 0.0012(11) -0.0119(10)
C60 0.0118(10) 0.0160(10) 0.0412(12) -0.0044(8) 0.0006(9) 0.0023(9)
C61 0.0089(9) 0.0155(9) 0.0175(9) 0.0013(8) 0.0033(7) -0.0011(7)
C62 0.0120(9) 0.0150(9) 0.0166(9) 0.0010(7) -0.0015(7) -0.0037(7)
C63 0.0146(9) 0.0157(9) 0.0151(9) 0.0012(8) 0.0000(7) -0.0033(7)
C64 0.0130(9) 0.0194(10) 0.0157(9) 0.0008(8) 0.0011(7) 0.0010(7)
C65 0.0117(9) 0.0184(9) 0.0183(9) -0.0007(8) -0.0006(7) 0.0034(7)
C66 0.0149(9) 0.0142(9) 0.0221(10) -0.0002(8) -0.0021(8) 0.0018(8)
C67 0.0124(9) 0.0149(9) 0.0186(9) 0.0020(8) -0.0006(7) 0.0001(7)
C68 0.0120(9) 0.0246(10) 0.0189(9) 0.0009(8) -0.0018(8) -0.0028(8)
C69 0.0177(10) 0.0247(11) 0.0218(10) 0.0059(9) -0.0075(8) -0.0049(8)
C70 0.0279(11) 0.0155(9) 0.0186(9) 0.0017(9) -0.0066(8) -0.0011(8)
C71 0.0201(10) 0.0162(10) 0.0168(9) -0.0016(8) -0.0003(8) -0.0015(7)
C72 0.0205(11) 0.0199(11) 0.0457(14) 0.0030(9) 0.0036(10) -0.0037(10)
C73 0.0233(11) 0.0517(16) 0.0197(10) 0.0100(11) 0.0040(9) 0.0000(10)
C74 0.0165(10) 0.0235(11) 0.0420(13) -0.0022(9) 0.0062(10) 0.0030(10)
C75 0.0214(11) 0.0217(12) 0.0692(19) -0.0040(10) -0.0008(12) 0.0163(12)

loop_
_atom_type_symbol
_atom_type_description
_atom_type_scat_dispersion_real
_atom_type_scat_dispersion_imag
_atom_type_scat_source
C C 0.0181 0.0091 'International Tables Vol C Tables 4.2.6.8 and 6.1.1.4'
H H 0.0000 0.0000 'International Tables Vol C Tables 4.2.6.8 and 6.1.1.4'
N N 0.0311 0.0180 'International Tables Vol C Tables 4.2.6.8 and 6.1.1.4'
O O 0.0492 0.0322 'International Tables Vol C Tables 4.2.6.8 and 6.1.1.4'

loop_
_geom_angle_atom_site_label_1
_geom_angle_atom_site_label_2
_geom_angle_atom_site_label_3
_geom_angle_site_symmetry_1
_geom_angle_site_symmetry_3
_geom_angle
_geom_angle_publ_flag
C3 O1 C2 . . 121.46(15) ?
C7 O2 C8 . . 115.43(17) ?
C12 O3 H23 . . 109.5 ?
C21 O5 C22 . . 120.40(16) ?
C27 O8 C26 . . 115.78(16) ?
C31 O9 C32 . . 121.55(16) ?
C43 O11 H41 . . 109.5 ?
C45 O12 C46 . . 121.06(16) ?
C53 O15 C52 . . 120.95(16) ?
C57 O16 C58 . . 115.20(16) ?
C61 O17 C60 . . 121.31(16) ?
C65 O19 H85 . . 109.5 ?
C15 N1 C5 . . 108.26(15) ?
C15 N1 H24 . . 125.9 ?
C5 N1 H24 . . 125.9 ?
C35 N2 C29 . . 108.86(16) ?
C35 N2 H46 . . 125.6 ?
C29 N2 H46 . . 125.6 ?
C63 N3 C55 . . 109.49(16) ?
C63 N3 H86 . . 125.3 ?
C55 N3 H86 . . 125.3 ?
C2 C1 H1 . . 109.5 ?
C2 C1 H34 . . 109.5 ?
H1 C1 H34 . . 109.5 ?
C2 C1 H35 . . 109.5 ?
H1 C1 H35 . . 109.5 ?
H34 C1 H35 . . 109.5 ?
O1 C2 C1 . . 110.35(16) ?
O1 C2 C10 . . 101.65(15) ?
C1 C2 C10 . . 111.39(18) ?
O1 C2 C9 . . 109.47(16) ?
C1 C2 C9 . . 112.55(17) ?
C10 C2 C9 . . 110.89(18) ?
O7 C3 O1 . . 126.64(18) ?
O7 C3 C4 . . 122.94(17) ?
O1 C3 C4 . . 110.41(16) ?
C20 C4 C21 . . 119.49(16) ?
C20 C4 C3 . . 106.95(15) ?
C21 C4 C3 . . 105.90(15) ?
C20 C4 C5 . . 101.80(15) ?
C21 C4 C5 . . 113.52(15) ?
C3 C4 C5 . . 108.72(15) ?
N1 C5 C14 . . 110.64(16) ?
N1 C5 C6 . . 111.39(15) ?
C14 C5 C6 . . 107.95(16) ?
N1 C5 C4 . . 100.89(14) ?
C14 C5 C4 . . 113.07(15) ?
C6 C5 C4 . . 112.84(15) ?
C7 C6 C11 . . 109.60(16) ?
C7 C6 C5 . . 111.64(16) ?
C11 C6 C5 . . 110.97(16) ?
C7 C6 H18 . . 108.2 ?
C11 C6 H18 . . 108.2 ?
C5 C6 H18 . . 108.2 ?
O4 C7 O2 . . 122.9(2) ?
O4 C7 C6 . . 125.6(2) ?
O2 C7 C6 . . 111.50(17) ?
O2 C8 H17 . . 109.5 ?
O2 C8 H2 . . 109.5 ?
H17 C8 H2 . . 109.5 ?
O2 C8 H16 . . 109.5 ?
H17 C8 H16 . . 109.5 ?
H2 C8 H16 . . 109.5 ?
C2 C9 H4 . . 109.5 ?
C2 C9 H5 . . 109.5 ?
H4 C9 H5 . . 109.5 ?
C2 C9 H3 . . 109.5 ?
H4 C9 H3 . . 109.5 ?
H5 C9 H3 . . 109.5 ?
C2 C10 H6 . . 109.5 ?
C2 C10 H7 . . 109.5 ?
H6 C10 H7 . . 109.5 ?
C2 C10 H8 . . 109.5 ?
H6 C10 H8 . . 109.5 ?
H7 C10 H8 . . 109.5 ?
C12 C11 C6 . . 111.79(17) ?
C12 C11 H9 . . 109.3 ?
C6 C11 H9 . . 109.3 ?
C12 C11 H10 . . 109.3 ?
C6 C11 H10 . . 109.3 ?
H9 C11 H10 . . 107.9 ?
O3 C12 C11 . . 107.47(18) ?
O3 C12 C13 . . 110.97(17) ?
C11 C12 C13 . . 110.62(17) ?
O3 C12 H11 . . 109.3 ?
C11 C12 H11 . . 109.2 ?
C13 C12 H11 . . 109.2 ?
C12 C13 C14 . . 112.07(17) ?
C12 C13 H15 . . 109.2 ?
C14 C13 H15 . . 109.2 ?
C12 C13 H14 . . 109.2 ?
C14 C13 H14 . . 109.2 ?
H15 C13 H14 . . 107.9 ?
C13 C14 C5 . . 112.75(16) ?
C13 C14 H13 . . 109.0 ?
C5 C14 H13 . . 109.0 ?
C13 C14 H12 . . 109.0 ?
C5 C14 H12 . . 109.0 ?
H13 C14 H12 . . 107.8 ?
C16 C15 C20 . . 121.72(19) ?
C16 C15 N1 . . 127.02(18) ?
C20 C15 N1 . . 111.25(17) ?
C15 C16 C17 . . 118.07(19) ?
C15 C16 H22 . . 121.0 ?
C17 C16 H22 . . 121.0 ?
C16 C17 C18 . . 121.07(19) ?
C16 C17 H19 . . 119.5 ?
C18 C17 H19 . . 119.5 ?
C17 C18 C19 . . 120.6(2) ?
C17 C18 H20 . . 119.7 ?
C19 C18 H20 . . 119.7 ?
C20 C19 C18 . . 118.77(19) ?
C20 C19 H21 . . 120.6 ?
C18 C19 H21 . . 120.6 ?
C19 C20 C15 . . 119.72(18) ?
C19 C20 C4 . . 132.85(18) ?
C15 C20 C4 . . 107.24(17) ?
O6 C21 O5 . . 126.16(18) ?
O6 C21 C4 . . 124.11(18) ?
O5 C21 C4 . . 109.57(16) ?
O5 C22 C23 . . 108.47(17) ?
O5 C22 C25 . . 101.92(18) ?
C23 C22 C25 . . 111.2(2) ?
O5 C22 C24 . . 111.00(19) ?
C23 C22 C24 . . 112.4(2) ?
C25 C22 C24 . . 111.3(2) ?
C22 C23 H26 . . 109.5 ?
C22 C23 H27 . . 109.5 ?
H26 C23 H27 . . 109.5 ?
C22 C23 H25 . . 109.5 ?
H26 C23 H25 . . 109.5 ?
H27 C23 H25 . . 109.5 ?
C22 C24 H29 . . 109.5 ?
C22 C24 H30 . . 109.5 ?
H29 C24 H30 . . 109.5 ?
C22 C24 H28 . . 109.5 ?
H29 C24 H28 . . 109.5 ?
H30 C24 H28 . . 109.5 ?
C22 C25 H32 . . 109.5 ?
C22 C25 H33 . . 109.5 ?
H32 C25 H33 . . 109.5 ?
C22 C25 H31 . . 109.5 ?
H32 C25 H31 . . 109.5 ?
H33 C25 H31 . . 109.5 ?
O8 C26 H55 . . 109.5 ?
O8 C26 H54 . . 109.5 ?
H55 C26 H54 . . 109.5 ?
O8 C26 H36 . . 109.5 ?
H55 C26 H36 . . 109.5 ?
H54 C26 H36 . . 109.5 ?
O10 C27 O8 . . 122.79(19) ?
O10 C27 C28 . . 125.24(19) ?
O8 C27 C28 . . 111.97(17) ?
C27 C28 C44 . . 109.47(16) ?
C27 C28 C29 . . 111.60(16) ?
C44 C28 C29 . . 111.17(16) ?
C27 C28 H53 . . 108.2 ?
C44 C28 H53 . . 108.2 ?
C29 C28 H53 . . 108.2 ?
N2 C29 C41 . . 110.48(16) ?
N2 C29 C28 . . 110.43(15) ?
C41 C29 C28 . . 108.55(15) ?
N2 C29 C30 . . 101.35(15) ?
C41 C29 C30 . . 113.26(16) ?
C28 C29 C30 . . 112.62(15) ?
C36 C30 C45 . . 118.50(17) ?
C36 C30 C31 . . 107.49(15) ?
C45 C30 C31 . . 106.30(15) ?
C36 C30 C29 . . 101.85(15) ?
C45 C30 C29 . . 113.39(15) ?
C31 C30 C29 . . 108.96(15) ?
O14 C31 O9 . . 126.60(19) ?
O14 C31 C30 . . 123.09(17) ?
O9 C31 C30 . . 110.31(16) ?
O9 C32 C34 . . 110.28(17) ?
O9 C32 C33 . . 102.41(16) ?
C34 C32 C33 . . 110.68(18) ?
O9 C32 C50 . . 108.74(16) ?
C34 C32 C50 . . 113.49(19) ?
C33 C32 C50 . . 110.66(18) ?
C32 C33 H67 . . 109.5 ?
C32 C33 H37 . . 109.5 ?
H67 C33 H37 . . 109.5 ?
C32 C33 H66 . . 109.5 ?
H67 C33 H66 . . 109.5 ?
H37 C33 H66 . . 109.5 ?
C32 C34 H39 . . 109.5 ?
C32 C34 H38 . . 109.5 ?
H39 C34 H38 . . 109.5 ?
C32 C34 H40 . . 109.5 ?
H39 C34 H40 . . 109.5 ?
H38 C34 H40 . . 109.5 ?
C40 C35 N2 . . 127.16(19) ?
C40 C35 C36 . . 121.46(19) ?
N2 C35 C36 . . 111.37(17) ?
C37 C36 C35 . . 119.75(19) ?
C37 C36 C30 . . 132.18(19) ?
C35 C36 C30 . . 107.90(17) ?
C36 C37 C38 . . 119.15(19) ?
C36 C37 H45 . . 120.4 ?
C38 C37 H45 . . 120.4 ?
C39 C38 C37 . . 120.1(2) ?
C39 C38 H42 . . 120.0 ?
C37 C38 H42 . . 120.0 ?
C40 C39 C38 . . 121.6(2) ?
C40 C39 H44 . . 119.2 ?
C38 C39 H44 . . 119.2 ?
C39 C40 C35 . . 117.85(19) ?
C39 C40 H43 . . 121.1 ?
C35 C40 H43 . . 121.1 ?
C42 C41 C29 . . 112.48(16) ?
C42 C41 H47 . . 109.1 ?
C29 C41 H47 . . 109.1 ?
C42 C41 H48 . . 109.1 ?
C29 C41 H48 . . 109.1 ?
H47 C41 H48 . . 107.8 ?
C43 C42 C41 . . 111.41(17) ?
C43 C42 H49 . . 109.3 ?
C41 C42 H49 . . 109.3 ?
C43 C42 H50 . . 109.3 ?
C41 C42 H50 . . 109.3 ?
H49 C42 H50 . . 108.0 ?
O11 C43 C44 . . 107.92(17) ?
O11 C43 C42 . . 110.63(17) ?
C44 C43 C42 . . 110.18(17) ?
O11 C43 H51 . . 109.4 ?
C44 C43 H51 . . 109.4 ?
C42 C43 H51 . . 109.4 ?
C43 C44 C28 . . 112.07(16) ?
C43 C44 H56 . . 109.2 ?
C28 C44 H56 . . 109.2 ?
C43 C44 H52 . . 109.2 ?
C28 C44 H52 . . 109.2 ?
H56 C44 H52 . . 107.9 ?
O13 C45 O12 . . 125.79(18) ?
O13 C45 C30 . . 123.63(19) ?
O12 C45 C30 . . 110.48(16) ?
O12 C46 C47 . . 111.04(18) ?
O12 C46 C49 . . 108.43(17) ?
C47 C46 C49 . . 112.2(2) ?
O12 C46 C48 . . 102.49(18) ?
C47 C46 C48 . . 111.1(2) ?
C49 C46 C48 . . 111.1(2) ?
C46 C47 H59 . . 109.5 ?
C46 C47 H58 . . 109.5 ?
H59 C47 H58 . . 109.5 ?
C46 C47 H57 . . 109.5 ?
H59 C47 H57 . . 109.5 ?
H58 C47 H57 . . 109.5 ?
C46 C48 H62 . . 109.5 ?
C46 C48 H60 . . 109.5 ?
H62 C48 H60 . . 109.5 ?
C46 C48 H61 . . 109.5 ?
H62 C48 H61 . . 109.5 ?
H60 C48 H61 . . 109.5 ?
C46 C49 H65 . . 109.5 ?
C46 C49 H63 . . 109.5 ?
H65 C49 H63 . . 109.5 ?
C46 C49 H64 . . 109.5 ?
H65 C49 H64 . . 109.5 ?
H63 C49 H64 . . 109.5 ?
C32 C50 H70 . . 109.5 ?
C32 C50 H69 . . 109.5 ?
H70 C50 H69 . . 109.5 ?
C32 C50 H68 . . 109.5 ?
H70 C50 H68 . . 109.5 ?
H69 C50 H68 . . 109.5 ?
C52 C51 H98 . . 109.5 ?
C52 C51 H71 . . 109.5 ?
H98 C51 H71 . . 109.5 ?
C52 C51 H97 . . 109.5 ?
H98 C51 H97 . . 109.5 ?
H71 C51 H97 . . 109.5 ?
O15 C52 C72 . . 109.17(17) ?
O15 C52 C73 . . 109.83(17) ?
C72 C52 C73 . . 113.6(2) ?
O15 C52 C51 . . 102.22(16) ?
C72 C52 C51 . . 110.63(19) ?
C73 C52 C51 . . 110.79(19) ?
O21 C53 O15 . . 126.21(19) ?
O21 C53 C54 . . 122.85(17) ?
O15 C53 C54 . . 110.93(16) ?
C62 C54 C61 . . 118.94(16) ?
C62 C54 C53 . . 105.91(15) ?
C61 C54 C53 . . 107.04(15) ?
C62 C54 C55 . . 102.01(15) ?
C61 C54 C55 . . 112.65(15) ?
C53 C54 C55 . . 109.92(15) ?
N3 C55 C67 . . 110.58(16) ?
N3 C55 C56 . . 110.31(15) ?
C67 C55 C56 . . 109.42(15) ?
N3 C55 C54 . . 101.29(14) ?
C67 C55 C54 . . 112.58(15) ?
C56 C55 C54 . . 112.44(15) ?
C57 C56 C64 . . 108.39(15) ?
C57 C56 C55 . . 111.12(15) ?
C64 C56 C55 . . 112.42(16) ?
C57 C56 H75 . . 108.3 ?
C64 C56 H75 . . 108.3 ?
C55 C56 H75 . . 108.3 ?
O20 C57 O16 . . 122.67(19) ?
O20 C57 C56 . . 124.72(19) ?
O16 C57 C56 . . 112.61(17) ?
O16 C58 H84 . . 109.5 ?
O16 C58 H83 . . 109.5 ?
H84 C58 H83 . . 109.5 ?
O16 C58 H72 . . 109.5 ?
H84 C58 H72 . . 109.5 ?
H83 C58 H72 . . 109.5 ?
C60 C59 H74 . . 109.5 ?
C60 C59 H105 . . 109.5 ?
H74 C59 H105 . . 109.5 ?
C60 C59 H73 . . 109.5 ?
H74 C59 H73 . . 109.5 ?
H105 C59 H73 . . 109.5 ?
O17 C60 C59 . . 112.15(19) ?
O17 C60 C74 . . 108.05(18) ?
C59 C60 C74 . . 112.5(2) ?
O17 C60 C75 . . 101.68(17) ?
C59 C60 C75 . . 110.7(2) ?
C74 C60 C75 . . 111.3(2) ?
O18 C61 O17 . . 125.78(18) ?
O18 C61 C54 . . 122.92(18) ?
O17 C61 C54 . . 111.24(16) ?
C71 C62 C63 . . 120.00(19) ?
C71 C62 C54 . . 131.25(19) ?
C63 C62 C54 . . 108.40(17) ?
C68 C63 N3 . . 127.76(19) ?
C68 C63 C62 . . 121.32(19) ?
N3 C63 C62 . . 110.91(17) ?
C65 C64 C56 . . 112.73(16) ?
C65 C64 H76 . . 109.0 ?
C56 C64 H76 . . 109.0 ?
C65 C64 H77 . . 109.0 ?
C56 C64 H77 . . 109.0 ?
H76 C64 H77 . . 107.8 ?
O19 C65 C64 . . 108.58(16) ?
O19 C65 C66 . . 110.73(16) ?
C64 C65 C66 . . 109.22(16) ?
O19 C65 H82 . . 109.4 ?
C64 C65 H82 . . 109.4 ?
C66 C65 H82 . . 109.4 ?
C65 C66 C67 . . 110.86(16) ?
C65 C66 H81 . . 109.5 ?
C67 C66 H81 . . 109.5 ?
C65 C66 H80 . . 109.5 ?
C67 C66 H80 . . 109.5 ?
H81 C66 H80 . . 108.1 ?
C55 C67 C66 . . 112.91(16) ?
C55 C67 H79 . . 109.0 ?
C66 C67 H79 . . 109.0 ?
C55 C67 H78 . . 109.0 ?
C66 C67 H78 . . 109.0 ?
H79 C67 H78 . . 107.8 ?
C63 C68 C69 . . 118.3(2) ?
C63 C68 H87 . . 120.9 ?
C69 C68 H87 . . 120.9 ?
C68 C69 C70 . . 121.07(19) ?
C68 C69 H90 . . 119.5 ?
C70 C69 H90 . . 119.5 ?
C69 C70 C71 . . 120.18(19) ?
C69 C70 H88 . . 119.9 ?
C71 C70 H88 . . 119.9 ?
C62 C71 C70 . . 118.9(2) ?
C62 C71 H89 . . 120.5 ?
C70 C71 H89 . . 120.5 ?
C52 C72 H92 . . 109.5 ?
C52 C72 H93 . . 109.5 ?
H92 C72 H93 . . 109.5 ?
C52 C72 H91 . . 109.5 ?
H92 C72 H91 . . 109.5 ?
H93 C72 H91 . . 109.5 ?
C52 C73 H96 . . 109.5 ?
C52 C73 H94 . . 109.5 ?
H96 C73 H94 . . 109.5 ?
C52 C73 H95 . . 109.5 ?
H96 C73 H95 . . 109.5 ?
H94 C73 H95 . . 109.5 ?
C60 C74 H101 . . 109.5 ?
C60 C74 H100 . . 109.5 ?
H101 C74 H100 . . 109.5 ?
C60 C74 H99 . . 109.5 ?
H101 C74 H99 . . 109.5 ?
H100 C74 H99 . . 109.5 ?
C60 C75 H103 . . 109.5 ?
C60 C75 H104 . . 109.5 ?
H103 C75 H104 . . 109.5 ?
C60 C75 H102 . . 109.5 ?
H103 C75 H102 . . 109.5 ?
H104 C75 H102 . . 109.5 ?

loop_
_geom_bond_atom_site_label_1
_geom_bond_atom_site_label_2
_geom_bond_site_symmetry_2
_geom_bond_distance
_geom_bond_publ_flag
O1 C3 . 1.328(2) ?
O1 C2 . 1.493(2) ?
O2 C7 . 1.348(3) ?
O2 C8 . 1.446(3) ?
O3 C12 . 1.437(3) ?
O3 H23 . 0.84 ?
O4 C7 . 1.207(3) ?
O5 C21 . 1.332(2) ?
O5 C22 . 1.485(2) ?
O6 C21 . 1.203(2) ?
O7 C3 . 1.198(2) ?
O8 C27 . 1.339(3) ?
O8 C26 . 1.449(3) ?
O9 C31 . 1.330(2) ?
O9 C32 . 1.486(2) ?
O10 C27 . 1.210(3) ?
O11 C43 . 1.438(2) ?
O11 H41 . 0.84 ?
O12 C45 . 1.333(3) ?
O12 C46 . 1.488(2) ?
O13 C45 . 1.206(2) ?
O14 C31 . 1.200(3) ?
O15 C53 . 1.331(2) ?
O15 C52 . 1.489(2) ?
O16 C57 . 1.336(3) ?
O16 C58 . 1.447(3) ?
O17 C61 . 1.332(2) ?
O17 C60 . 1.490(2) ?
O18 C61 . 1.206(2) ?
O19 C65 . 1.437(2) ?
O19 H85 . 0.84 ?
O20 C57 . 1.213(3) ?
O21 C53 . 1.201(3) ?
N1 C15 . 1.401(3) ?
N1 C5 . 1.474(2) ?
N1 H24 . 0.88 ?
N2 C35 . 1.393(3) ?
N2 C29 . 1.472(2) ?
N2 H46 . 0.88 ?
N3 C63 . 1.395(3) ?
N3 C55 . 1.470(2) ?
N3 H86 . 0.88 ?
C1 C2 . 1.513(3) ?
C1 H1 . 0.98 ?
C1 H34 . 0.98 ?
C1 H35 . 0.98 ?
C2 C10 . 1.514(3) ?
C2 C9 . 1.526(3) ?
C3 C4 . 1.565(3) ?
C4 C20 . 1.524(3) ?
C4 C21 . 1.538(3) ?
C4 C5 . 1.588(3) ?
C5 C14 . 1.530(3) ?
C5 C6 . 1.576(3) ?
C6 C7 . 1.515(3) ?
C6 C11 . 1.537(3) ?
C6 H18 . 1.0 ?
C8 H17 . 0.98 ?
C8 H2 . 0.98 ?
C8 H16 . 0.98 ?
C9 H4 . 0.98 ?
C9 H5 . 0.98 ?
C9 H3 . 0.98 ?
C10 H6 . 0.98 ?
C10 H7 . 0.98 ?
C10 H8 . 0.98 ?
C11 C12 . 1.519(3) ?
C11 H9 . 0.99 ?
C11 H10 . 0.99 ?
C12 C13 . 1.520(3) ?
C12 H11 . 1.0 ?
C13 C14 . 1.525(3) ?
C13 H15 . 0.99 ?
C13 H14 . 0.99 ?
C14 H13 . 0.99 ?
C14 H12 . 0.99 ?
C15 C16 . 1.384(3) ?
C15 C20 . 1.398(3) ?
C16 C17 . 1.386(3) ?
C16 H22 . 0.95 ?
C17 C18 . 1.390(3) ?
C17 H19 . 0.95 ?
C18 C19 . 1.394(3) ?
C18 H20 . 0.95 ?
C19 C20 . 1.390(3) ?
C19 H21 . 0.95 ?
C22 C23 . 1.512(3) ?
C22 C25 . 1.519(4) ?
C22 C24 . 1.520(4) ?
C23 H26 . 0.98 ?
C23 H27 . 0.98 ?
C23 H25 . 0.98 ?
C24 H29 . 0.98 ?
C24 H30 . 0.98 ?
C24 H28 . 0.98 ?
C25 H32 . 0.98 ?
C25 H33 . 0.98 ?
C25 H31 . 0.98 ?
C26 H55 . 0.98 ?
C26 H54 . 0.98 ?
C26 H36 . 0.98 ?
C27 C28 . 1.515(3) ?
C28 C44 . 1.542(3) ?
C28 C29 . 1.580(3) ?
C28 H53 . 1.0 ?
C29 C41 . 1.532(3) ?
C29 C30 . 1.601(3) ?
C30 C36 . 1.523(3) ?
C30 C45 . 1.540(3) ?
C30 C31 . 1.561(3) ?
C32 C34 . 1.515(3) ?
C32 C33 . 1.516(3) ?
C32 C50 . 1.517(3) ?
C33 H67 . 0.98 ?
C33 H37 . 0.98 ?
C33 H66 . 0.98 ?
C34 H39 . 0.98 ?
C34 H38 . 0.98 ?
C34 H40 . 0.98 ?
C35 C40 . 1.389(3) ?
C35 C36 . 1.398(3) ?
C36 C37 . 1.388(3) ?
C37 C38 . 1.394(3) ?
C37 H45 . 0.95 ?
C38 C39 . 1.388(3) ?
C38 H42 . 0.95 ?
C39 C40 . 1.385(3) ?
C39 H44 . 0.95 ?
C40 H43 . 0.95 ?
C41 C42 . 1.527(3) ?
C41 H47 . 0.99 ?
C41 H48 . 0.99 ?
C42 C43 . 1.517(3) ?
C42 H49 . 0.99 ?
C42 H50 . 0.99 ?
C43 C44 . 1.515(3) ?
C43 H51 . 1.0 ?
C44 H56 . 0.99 ?
C44 H52 . 0.99 ?
C46 C47 . 1.519(3) ?
C46 C49 . 1.520(3) ?
C46 C48 . 1.520(3) ?
C47 H59 . 0.98 ?
C47 H58 . 0.98 ?
C47 H57 . 0.98 ?
C48 H62 . 0.98 ?
C48 H60 . 0.98 ?
C48 H61 . 0.98 ?
C49 H65 . 0.98 ?
C49 H63 . 0.98 ?
C49 H64 . 0.98 ?
C50 H70 . 0.98 ?
C50 H69 . 0.98 ?
C50 H68 . 0.98 ?
C51 C52 . 1.514(3) ?
C51 H98 . 0.98 ?
C51 H71 . 0.98 ?
C51 H97 . 0.98 ?
C52 C72 . 1.512(3) ?
C52 C73 . 1.514(3) ?
C53 C54 . 1.563(3) ?
C54 C62 . 1.519(3) ?
C54 C61 . 1.539(3) ?
C54 C55 . 1.603(3) ?
C55 C67 . 1.531(3) ?
C55 C56 . 1.582(3) ?
C56 C57 . 1.515(3) ?
C56 C64 . 1.536(3) ?
C56 H75 . 1.0 ?
C58 H84 . 0.98 ?
C58 H83 . 0.98 ?
C58 H72 . 0.98 ?
C59 C60 . 1.519(4) ?
C59 H74 . 0.98 ?
C59 H105 . 0.98 ?
C59 H73 . 0.98 ?
C60 C74 . 1.522(3) ?
C60 C75 . 1.523(3) ?
C62 C71 . 1.387(3) ?
C62 C63 . 1.396(3) ?
C63 C68 . 1.383(3) ?
C64 C65 . 1.514(3) ?
C64 H76 . 0.99 ?
C64 H77 . 0.99 ?
C65 C66 . 1.520(3) ?
C65 H82 . 1.0 ?
C66 C67 . 1.533(3) ?
C66 H81 . 0.99 ?
C66 H80 . 0.99 ?
C67 H79 . 0.99 ?
C67 H78 . 0.99 ?
C68 C69 . 1.389(3) ?
C68 H87 . 0.95 ?
C69 C70 . 1.391(3) ?
C69 H90 . 0.95 ?
C70 C71 . 1.397(3) ?
C70 H88 . 0.95 ?
C71 H89 . 0.95 ?
C72 H92 . 0.98 ?
C72 H93 . 0.98 ?
C72 H91 . 0.98 ?
C73 H96 . 0.98 ?
C73 H94 . 0.98 ?
C73 H95 . 0.98 ?
C74 H101 . 0.98 ?
C74 H100 . 0.98 ?
C74 H99 . 0.98 ?
C75 H103 . 0.98 ?
C75 H104 . 0.98 ?
C75 H102 . 0.98 ?

loop_
_geom_hbond_atom_site_label_D
_geom_hbond_atom_site_label_H
_geom_hbond_atom_site_label_A
_geom_hbond_site_symmetry_A
_geom_hbond_distance_DH
_geom_hbond_distance_HA
_geom_hbond_distance_DA
_geom_hbond_angle_DHA
_geom_hbond_publ_flag
O3 H23 O10 . 0.84 2.04 2.875(2) 172.2 ?
O11 H41 O4 1_655 0.84 2.07 2.911(2) 174.2 ?
O19 H85 O20 2_566 0.84 2.08 2.911(2) 172.3 ?
N3 H86 O19 2_466 0.88 2.61 3.041(2) 111.4 ?
C1 H35 O7 . 0.98 2.48 3.057(3) 117.7 ?
C6 H18 O6 . 1.00 2.29 2.962(2) 123.3 ?
C9 H4 O7 . 0.98 2.44 3.004(3) 116.4 ?
C9 H5 O7 2_565 0.98 2.54 3.386(3) 145.1 ?
C10 H7 O7 2_565 0.98 2.41 3.294(3) 149.5 ?
C16 H22 O11 1_455 0.95 2.63 3.188(2) 118.0 ?
C23 H26 O6 . 0.98 2.53 3.086(3) 116.2 ?
C24 H28 O6 . 0.98 2.36 2.889(3) 112.8 ?
C28 H53 O13 . 1.00 2.27 2.956(2) 124.5 ?
C34 H39 O14 . 0.98 2.45 2.991(3) 114.1 ?
C34 H38 O21 . 0.98 2.63 3.448(3) 140.9 ?
C40 H43 O3 . 0.95 2.64 3.229(3) 120.9 ?
C44 H52 O3 . 0.99 2.65 3.585(3) 157.0 ?
C47 H57 O13 . 0.98 2.38 2.899(3) 112.4 ?
C49 H65 O13 . 0.98 2.52 3.101(3) 117.5 ?
C50 H68 O14 . 0.98 2.49 3.061(3) 117.2 ?
C56 H75 O18 . 1.00 2.27 2.983(2) 127.1 ?
C65 H82 O18 2_466 1.00 2.50 3.221(2) 128.3 ?
C67 H78 O21 . 0.99 2.56 3.202(2) 122.9 ?
C68 H87 O19 2_466 0.95 2.63 3.261(3) 124.7 ?
C72 H91 O21 . 0.98 2.43 3.005(3) 117.3 ?
C73 H96 O21 . 0.98 2.47 3.005(3) 113.7 ?

loop_
_geom_torsion_atom_site_label_1
_geom_torsion_atom_site_label_2
_geom_torsion_atom_site_label_3
_geom_torsion_atom_site_label_4
_geom_torsion_site_symmetry_1
_geom_torsion_site_symmetry_2
_geom_torsion_site_symmetry_3
_geom_torsion_site_symmetry_4
_geom_torsion
_geom_torsion_publ_flag
C3 O1 C2 C1 . . . . -62.8(2) ?
C3 O1 C2 C10 . . . . 178.93(18) ?
C3 O1 C2 C9 . . . . 61.6(2) ?
C2 O1 C3 O7 . . . . -1.7(3) ?
C2 O1 C3 C4 . . . . 178.01(15) ?
O7 C3 C4 C20 . . . . -23.2(3) ?
O1 C3 C4 C20 . . . . 157.06(16) ?
O7 C3 C4 C21 . . . . -151.7(2) ?
O1 C3 C4 C21 . . . . 28.6(2) ?
O7 C3 C4 C5 . . . . 86.0(2) ?
O1 C3 C4 C5 . . . . -93.72(18) ?
C15 N1 C5 C14 . . . . -150.80(16) ?
C15 N1 C5 C6 . . . . 89.11(19) ?
C15 N1 C5 C4 . . . . -30.88(18) ?
C20 C4 C5 N1 . . . . 30.24(17) ?
C21 C4 C5 N1 . . . . 159.99(15) ?
C3 C4 C5 N1 . . . . -82.42(17) ?
C20 C4 C5 C14 . . . . 148.41(16) ?
C21 C4 C5 C14 . . . . -81.8(2) ?
C3 C4 C5 C14 . . . . 35.7(2) ?
C20 C4 C5 C6 . . . . -88.71(17) ?
C21 C4 C5 C6 . . . . 41.0(2) ?
C3 C4 C5 C6 . . . . 158.63(15) ?
N1 C5 C6 C7 . . . . -56.9(2) ?
C14 C5 C6 C7 . . . . -178.58(16) ?
C4 C5 C6 C7 . . . . 55.7(2) ?
N1 C5 C6 C11 . . . . 65.7(2) ?
C14 C5 C6 C11 . . . . -56.0(2) ?
C4 C5 C6 C11 . . . . 178.31(15) ?
C8 O2 C7 O4 . . . . -10.4(3) ?
C8 O2 C7 C6 . . . . 169.87(17) ?
C11 C6 C7 O4 . . . . -30.8(3) ?
C5 C6 C7 O4 . . . . 92.6(2) ?
C11 C6 C7 O2 . . . . 148.95(17) ?
C5 C6 C7 O2 . . . . -87.7(2) ?
C7 C6 C11 C12 . . . . -178.96(17) ?
C5 C6 C11 C12 . . . . 57.3(2) ?
C6 C11 C12 O3 . . . . 65.7(2) ?
C6 C11 C12 C13 . . . . -55.5(2) ?
O3 C12 C13 C14 . . . . -64.7(2) ?
C11 C12 C13 C14 . . . . 54.5(2) ?
C12 C13 C14 C5 . . . . -56.6(2) ?
N1 C5 C14 C13 . . . . -66.2(2) ?
C6 C5 C14 C13 . . . . 55.9(2) ?
C4 C5 C14 C13 . . . . -178.56(16) ?
C5 N1 C15 C16 . . . . -161.71(19) ?
C5 N1 C15 C20 . . . . 19.6(2) ?
C20 C15 C16 C17 . . . . -0.3(3) ?
N1 C15 C16 C17 . . . . -178.87(19) ?
C15 C16 C17 C18 . . . . 1.2(3) ?
C16 C17 C18 C19 . . . . -0.5(3) ?
C17 C18 C19 C20 . . . . -1.2(3) ?
C18 C19 C20 C15 . . . . 2.1(3) ?
C18 C19 C20 C4 . . . . 176.3(2) ?
C16 C15 C20 C19 . . . . -1.3(3) ?
N1 C15 C20 C19 . . . . 177.40(18) ?
C16 C15 C20 C4 . . . . -176.89(18) ?
N1 C15 C20 C4 . . . . 1.8(2) ?
C21 C4 C20 C19 . . . . 39.0(3) ?
C3 C4 C20 C19 . . . . -81.1(3) ?
C5 C4 C20 C19 . . . . 164.9(2) ?
C21 C4 C20 C15 . . . . -146.30(17) ?
C3 C4 C20 C15 . . . . 93.60(18) ?
C5 C4 C20 C15 . . . . -20.38(19) ?
C22 O5 C21 O6 . . . . 3.5(3) ?
C22 O5 C21 C4 . . . . -172.02(17) ?
C20 C4 C21 O6 . . . . 147.03(19) ?
C3 C4 C21 O6 . . . . -92.3(2) ?
C5 C4 C21 O6 . . . . 26.9(3) ?
C20 C4 C21 O5 . . . . -37.4(2) ?
C3 C4 C21 O5 . . . . 83.26(18) ?
C5 C4 C21 O5 . . . . -157.53(16) ?
C21 O5 C22 C23 . . . . 67.9(3) ?
C21 O5 C22 C25 . . . . -174.8(2) ?
C21 O5 C22 C24 . . . . -56.1(3) ?
C26 O8 C27 O10 . . . . -10.5(3) ?
C26 O8 C27 C28 . . . . 169.43(16) ?
O10 C27 C28 C44 . . . . -29.5(3) ?
O8 C27 C28 C44 . . . . 150.56(16) ?
O10 C27 C28 C29 . . . . 94.0(2) ?
O8 C27 C28 C29 . . . . -85.9(2) ?
C35 N2 C29 C41 . . . . -149.11(16) ?
C35 N2 C29 C28 . . . . 90.79(19) ?
C35 N2 C29 C30 . . . . -28.77(19) ?
C27 C28 C29 N2 . . . . -54.9(2) ?
C44 C28 C29 N2 . . . . 67.6(2) ?
C27 C28 C29 C41 . . . . -176.20(16) ?
C44 C28 C29 C41 . . . . -53.7(2) ?
C27 C28 C29 C30 . . . . 57.6(2) ?
C44 C28 C29 C30 . . . . -179.92(15) ?
N2 C29 C30 C36 . . . . 26.73(18) ?
C41 C29 C30 C36 . . . . 145.08(16) ?
C28 C29 C30 C36 . . . . -91.26(17) ?
N2 C29 C30 C45 . . . . 155.19(16) ?
C41 C29 C30 C45 . . . . -86.5(2) ?
C28 C29 C30 C45 . . . . 37.2(2) ?
N2 C29 C30 C31 . . . . -86.65(17) ?
C41 C29 C30 C31 . . . . 31.7(2) ?
C28 C29 C30 C31 . . . . 155.36(15) ?
C32 O9 C31 O14 . . . . -0.9(3) ?
C32 O9 C31 C30 . . . . 178.24(16) ?
C36 C30 C31 O14 . . . . -36.2(3) ?
C45 C30 C31 O14 . . . . -164.0(2) ?
C29 C30 C31 O14 . . . . 73.4(2) ?
C36 C30 C31 O9 . . . . 144.61(17) ?
C45 C30 C31 O9 . . . . 16.8(2) ?
C29 C30 C31 O9 . . . . -105.76(18) ?
C31 O9 C32 C34 . . . . 60.0(2) ?
C31 O9 C32 C33 . . . . 177.83(18) ?
C31 O9 C32 C50 . . . . -65.0(2) ?
C29 N2 C35 C40 . . . . -161.1(2) ?
C29 N2 C35 C36 . . . . 19.8(2) ?
C40 C35 C36 C37 . . . . -3.9(3) ?
N2 C35 C36 C37 . . . . 175.20(18) ?
C40 C35 C36 C30 . . . . -179.64(19) ?
N2 C35 C36 C30 . . . . -0.5(2) ?
C45 C30 C36 C37 . . . . 43.1(3) ?
C31 C30 C36 C37 . . . . -77.3(3) ?
C29 C30 C36 C37 . . . . 168.2(2) ?
C45 C30 C36 C35 . . . . -141.88(18) ?
C31 C30 C36 C35 . . . . 97.72(18) ?
C29 C30 C36 C35 . . . . -16.75(19) ?
C35 C36 C37 C38 . . . . 3.1(3) ?
C30 C36 C37 C38 . . . . 177.7(2) ?
C36 C37 C38 C39 . . . . -0.4(3) ?
C37 C38 C39 C40 . . . . -1.7(4) ?
C38 C39 C40 C35 . . . . 1.0(3) ?
N2 C35 C40 C39 . . . . -177.1(2) ?
C36 C35 C40 C39 . . . . 1.8(3) ?
N2 C29 C41 C42 . . . . -66.0(2) ?
C28 C29 C41 C42 . . . . 55.3(2) ?
C30 C29 C41 C42 . . . . -178.86(16) ?
C29 C41 C42 C43 . . . . -58.3(2) ?
C41 C42 C43 O11 . . . . -62.2(2) ?
C41 C42 C43 C44 . . . . 57.1(2) ?
O11 C43 C44 C28 . . . . 64.3(2) ?
C42 C43 C44 C28 . . . . -56.6(2) ?
C27 C28 C44 C43 . . . . 179.50(16) ?
C29 C28 C44 C43 . . . . 55.7(2) ?
C46 O12 C45 O13 . . . . 2.0(3) ?
C46 O12 C45 C30 . . . . -174.59(16) ?
C36 C30 C45 O13 . . . . 151.10(19) ?
C31 C30 C45 O13 . . . . -87.9(2) ?
C29 C30 C45 O13 . . . . 31.8(3) ?
C36 C30 C45 O12 . . . . -32.3(2) ?
C31 C30 C45 O12 . . . . 88.75(18) ?
C29 C30 C45 O12 . . . . -151.56(16) ?
C45 O12 C46 C47 . . . . -55.2(3) ?
C45 O12 C46 C49 . . . . 68.5(2) ?
C45 O12 C46 C48 . . . . -173.92(19) ?
C53 O15 C52 C72 . . . . -63.3(2) ?
C53 O15 C52 C73 . . . . 61.9(2) ?
C53 O15 C52 C51 . . . . 179.51(18) ?
C52 O15 C53 O21 . . . . 0.8(3) ?
C52 O15 C53 C54 . . . . -177.66(15) ?
O21 C53 C54 C62 . . . . -44.4(2) ?
O15 C53 C54 C62 . . . . 134.15(17) ?
O21 C53 C54 C61 . . . . -172.28(19) ?
O15 C53 C54 C61 . . . . 6.3(2) ?
O21 C53 C54 C55 . . . . 65.1(2) ?
O15 C53 C54 C55 . . . . -116.37(17) ?
C63 N3 C55 C67 . . . . -147.15(16) ?
C63 N3 C55 C56 . . . . 91.67(18) ?
C63 N3 C55 C54 . . . . -27.60(19) ?
C62 C54 C55 N3 . . . . 25.44(17) ?
C61 C54 C55 N3 . . . . 154.12(15) ?
C53 C54 C55 N3 . . . . -86.60(17) ?
C62 C54 C55 C67 . . . . 143.56(16) ?
C61 C54 C55 C67 . . . . -87.77(19) ?
C53 C54 C55 C67 . . . . 31.5(2) ?
C62 C54 C55 C56 . . . . -92.29(17) ?
C61 C54 C55 C56 . . . . 36.4(2) ?
C53 C54 C55 C56 . . . . 155.67(15) ?
N3 C55 C56 C57 . . . . -49.0(2) ?
C67 C55 C56 C57 . . . . -170.91(16) ?
C54 C55 C56 C57 . . . . 63.2(2) ?
N3 C55 C56 C64 . . . . 72.6(2) ?
C67 C55 C56 C64 . . . . -49.2(2) ?
C54 C55 C56 C64 . . . . -175.11(15) ?
C58 O16 C57 O20 . . . . -8.9(3) ?
C58 O16 C57 C56 . . . . 171.20(16) ?
C64 C56 C57 O20 . . . . -34.2(3) ?
C55 C56 C57 O20 . . . . 89.8(2) ?
C64 C56 C57 O16 . . . . 145.72(16) ?
C55 C56 C57 O16 . . . . -90.28(19) ?
C61 O17 C60 C59 . . . . -49.9(3) ?
C61 O17 C60 C74 . . . . 74.7(2) ?
C61 O17 C60 C75 . . . . -168.09(19) ?
C60 O17 C61 O18 . . . . 1.5(3) ?
C60 O17 C61 C54 . . . . -175.77(17) ?
C62 C54 C61 O18 . . . . 157.01(19) ?
C53 C54 C61 O18 . . . . -83.2(2) ?
C55 C54 C61 O18 . . . . 37.8(3) ?
C62 C54 C61 O17 . . . . -25.7(2) ?
C53 C54 C61 O17 . . . . 94.16(18) ?
C55 C54 C61 O17 . . . . -144.90(16) ?
C61 C54 C62 C71 . . . . 46.5(3) ?
C53 C54 C62 C71 . . . . -73.9(3) ?
C55 C54 C62 C71 . . . . 171.0(2) ?
C61 C54 C62 C63 . . . . -140.49(17) ?
C53 C54 C62 C63 . . . . 99.11(18) ?
C55 C54 C62 C63 . . . . -15.90(19) ?
C55 N3 C63 C68 . . . . -162.50(19) ?
C55 N3 C63 C62 . . . . 19.1(2) ?
C71 C62 C63 C68 . . . . -5.1(3) ?
C54 C62 C63 C68 . . . . -179.12(18) ?
C71 C62 C63 N3 . . . . 173.34(17) ?
C54 C62 C63 N3 . . . . -0.6(2) ?
C57 C56 C64 C65 . . . . 176.62(16) ?
C55 C56 C64 C65 . . . . 53.4(2) ?
C56 C64 C65 O19 . . . . 63.2(2) ?
C56 C64 C65 C66 . . . . -57.6(2) ?
O19 C65 C66 C67 . . . . -60.1(2) ?
C64 C65 C66 C67 . . . . 59.4(2) ?
N3 C55 C67 C66 . . . . -69.4(2) ?
C56 C55 C67 C66 . . . . 52.3(2) ?
C54 C55 C67 C66 . . . . 178.11(16) ?
C65 C66 C67 C55 . . . . -59.0(2) ?
N3 C63 C68 C69 . . . . -175.34(19) ?
C62 C63 C68 C69 . . . . 2.9(3) ?
C63 C68 C69 C70 . . . . 1.4(3) ?
C68 C69 C70 C71 . . . . -3.3(3) ?
C63 C62 C71 C70 . . . . 3.1(3) ?
C54 C62 C71 C70 . . . . 175.48(19) ?
C69 C70 C71 C62 . . . . 1.1(3) ?
